data_4339306
loop_
_publ_author_name
'Natrajan, Louise S.'
'Timmins, Phillipa L.'
'Lunn, Matthew'
'Heath, Sarah L.'

_publ_section_title
;
 Luminescent dinuclear lanthanide complexes of 5-Me-HXTA.
;
_journal_issue 25
_journal_name_full 'Inorganic chemistry'
_journal_page_first 10877
_journal_page_last 10886
_journal_paper_doi 10.1021/ic701366f
_journal_volume 46
_journal_year 2007
_chemical_formula_sum 'C35.5 H51.5 Eu2 N4 Na4 O31.75'
_chemical_formula_weight 1438.19
_chemical_name_common 'compound 3'
_chemical_name_systematic
; 
 ? 
;
_space_group_IT_number 2
_symmetry_cell_setting triclinic
_symmetry_space_group_name_Hall '-P 1'
_symmetry_space_group_name_H-M 'P -1'
_atom_sites_solution_hydrogens geom
_atom_sites_solution_primary direct
_atom_sites_solution_secondary difmap
_audit_creation_method SHELXL-97
_cell_angle_alpha 99.5200(10)
_cell_angle_beta 99.0500(10)
_cell_angle_gamma 108.9950(10)
_cell_formula_units_Z 4
_cell_length_a 16.9434(8)
_cell_length_b 17.4122(8)
_cell_length_c 20.3917(9)
_cell_measurement_reflns_used 8192
_cell_measurement_temperature 150(2)
_cell_measurement_theta_max 29.68
_cell_measurement_theta_min 2.21
_cell_volume 5464.4(4)
_computing_cell_refinement 'Bruker SMART'
_computing_data_collection 'Bruker SMART'
_computing_data_reduction 'Bruker SAINT'
_computing_molecular_graphics 'Bruker SHELXTL'
_computing_publication_material 'Bruker SHELXTL'
_computing_structure_refinement 'SHELXL-97 (Sheldrick, 1997)'
_computing_structure_solution 'SHELXS-97 (Sheldrick, 1990)'
_diffrn_ambient_temperature 150(2)
_diffrn_measured_fraction_theta_full 0.918
_diffrn_measured_fraction_theta_max 0.918
_diffrn_measurement_device_type 'Bruker CCD 1K Area Diffractometer'
_diffrn_measurement_method 'phi and omega scans'
_diffrn_radiation_monochromator graphite
_diffrn_radiation_source 'fine-focus sealed tube'
_diffrn_radiation_type MoK\a
_diffrn_radiation_wavelength 0.71073
_diffrn_reflns_av_R_equivalents 0.0416
_diffrn_reflns_av_sigmaI/netI 0.0852
_diffrn_reflns_limit_h_max 22
_diffrn_reflns_limit_h_min -15
_diffrn_reflns_limit_k_max 16
_diffrn_reflns_limit_k_min -23
_diffrn_reflns_limit_l_max 26
_diffrn_reflns_limit_l_min -27
_diffrn_reflns_number 36584
_diffrn_reflns_theta_full 28.41
_diffrn_reflns_theta_max 28.41
_diffrn_reflns_theta_min 1.79
_exptl_absorpt_coefficient_mu 2.402
_exptl_absorpt_correction_T_max 0.212
_exptl_absorpt_correction_T_min 0.171
_exptl_absorpt_correction_type semi-empirical
_exptl_absorpt_process_details 'equivalent and repeated reflections'
_exptl_crystal_colour Colourless
_exptl_crystal_density_diffrn 1.748
_exptl_crystal_density_method 'not measured'
_exptl_crystal_description Block
_exptl_crystal_F_000 2866
_exptl_crystal_size_max 0.20
_exptl_crystal_size_mid 0.20
_exptl_crystal_size_min 0.20
_refine_diff_density_max 2.102
_refine_diff_density_min -2.139
_refine_diff_density_rms 0.184
_refine_ls_extinction_method none
_refine_ls_goodness_of_fit_ref 1.029
_refine_ls_hydrogen_treatment mixed
_refine_ls_matrix_type full
_refine_ls_number_parameters 1453
_refine_ls_number_reflns 25228
_refine_ls_number_restraints 479
_refine_ls_restrained_S_all 1.023
_refine_ls_R_factor_all 0.0879
_refine_ls_R_factor_gt 0.0543
_refine_ls_shift/su_max 0.005
_refine_ls_shift/su_mean 0.000
_refine_ls_structure_factor_coef Fsqd
_refine_ls_weighting_details 'calc w=1/[\s^2^(Fo^2^)+(0.0713P)^2^+7.1133P] where P=(Fo^2^+2Fc^2^)/3'
_refine_ls_weighting_scheme calc
_refine_ls_wR_factor_gt 0.1372
_refine_ls_wR_factor_ref 0.1529
_reflns_number_gt 17477
_reflns_number_total 25228
_reflns_threshold_expression >2sigma(I)
_cod_data_source_file ic701366f-file001.cif
_cod_data_source_block ihs44m
_cod_depositor_comments
;
The following automatic conversions were performed:

'_symmetry_cell_setting' value 'Triclinic' changed to 'triclinic'
according to
/usr/data/users/saulius/automatic-downloads/retrospective/ACS/lib/dictionaries/cif_core.dic
dictionary named 'cif_core.dic' version 2.4.2 from 2011-04-26.

Automatic conversion script
Id: cif_fix_values 2281 2013-09-26 08:29:07Z andrius 
;
_cod_original_sg_symbol_H-M P-1
_cod_original_formula_sum 'C35.50 H51.50 Eu2 N4 Na4 O31.75'
_cod_database_code 4339306

loop_
_symmetry_equiv_pos_as_xyz
'x, y, z'
'-x, -y, -z'

loop_
_atom_site_label
_atom_site_type_symbol
_atom_site_fract_x
_atom_site_fract_y
_atom_site_fract_z
_atom_site_U_iso_or_equiv
_atom_site_adp_type
_atom_site_occupancy
_atom_site_symmetry_multiplicity
_atom_site_calc_flag
_atom_site_refinement_flags
_atom_site_disorder_assembly
_atom_site_disorder_group
Eu1 Eu 0.15665(2) -0.01480(2) 0.271770(17) 0.01747(8) Uani 1 1 d . . .
Eu2 Eu 0.24632(2) 0.20859(2) 0.380976(17) 0.01734(8) Uani 1 1 d . A .
Eu3 Eu 0.16567(2) -0.37805(2) -0.096621(16) 0.01737(8) Uani 1 1 d . . .
Eu4 Eu 0.25846(2) -0.41870(2) -0.254188(17) 0.01902(8) Uani 1 1 d . . .
Na1 Na 0.64056(18) 0.45744(18) 0.45060(15) 0.0290(7) Uani 1 1 d . . .
Na2 Na 0.03693(18) -0.27804(18) 0.14465(15) 0.0279(6) Uani 1 1 d U . .
Na3 Na 0.15431(19) -0.36967(19) 0.20435(16) 0.0316(6) Uani 1 1 d U . .
Na4 Na -0.0491(2) -0.5799(3) -0.45705(19) 0.0524(10) Uani 1 1 d . . .
Na5 Na 0.4020(4) -0.1164(4) 0.3934(4) 0.118(2) Uani 1 1 d . . .
Na6 Na 0.2601(4) 0.1899(4) 0.7146(3) 0.108(2) Uani 1 1 d . . .
Na7 Na 0.1781(6) -0.4769(6) 0.3751(5) 0.173(4) Uani 1 1 d . . .
Na8 Na 0.0000 0.0000 0.0000 0.077(2) Uani 1 2 d S . .
Na9 Na 0.5422(4) -0.5321(5) -0.3478(4) 0.051(2) Uani 0.50 1 d P . .
N1 N 0.2718(3) -0.0218(4) 0.2015(3) 0.0209(12) Uani 1 1 d . . .
N2 N 0.3561(3) 0.2125(4) 0.4881(3) 0.0229(13) Uani 1 1 d . . .
N4 N 0.1270(3) 0.2666(3) 0.3522(3) 0.0218(12) Uani 1 1 d . . .
N3 N 0.0608(3) -0.1062(4) 0.3382(3) 0.0222(12) Uani 1 1 d . . .
N1A N 0.0626(3) -0.3030(3) -0.1275(3) 0.0174(11) Uani 1 1 d . . .
N11A N 0.3733(4) -0.2796(4) -0.2579(3) 0.0236(13) Uani 1 1 d . . .
N21A N 0.2344(4) -0.5770(4) -0.2800(3) 0.0221(12) Uani 1 1 d . . .
N22A N 0.2752(4) -0.3723(4) 0.0103(3) 0.0242(13) Uani 1 1 d . . .
O13X O 0.1499(7) 0.2583(7) 0.1839(5) 0.0682(15) Uani 0.767(11) 1 d PU A 1
O13Y O 0.219(2) 0.345(2) 0.2226(17) 0.0700(15) Uani 0.233(11) 1 d PU A 2
O1 O 0.2821(3) 0.0981(3) 0.3340(2) 0.0190(10) Uani 1 1 d . . .
O2 O 0.1400(3) -0.1505(3) 0.2114(2) 0.0254(11) Uani 1 1 d . . .
O3 O 0.2009(4) -0.2424(3) 0.1863(3) 0.0342(13) Uani 1 1 d . . .
O4 O 0.1511(3) 0.0464(3) 0.1756(3) 0.0283(11) Uani 1 1 d . . .
O5 O 0.1528(4) 0.0363(5) 0.0663(3) 0.0486(17) Uani 1 1 d . . .
O8 O 0.3910(3) 0.2806(3) 0.3780(2) 0.0221(10) Uani 1 1 d . . .
O9 O 0.5320(3) 0.3277(3) 0.4199(3) 0.0307(12) Uani 1 1 d . . .
O6 O 0.1864(3) 0.1804(3) 0.4750(2) 0.0301(12) Uani 1 1 d . A .
O7 O 0.1934(3) 0.2027(3) 0.5866(3) 0.0340(13) Uani 1 1 d . B .
O10 O 0.1219(3) 0.0879(3) 0.3367(2) 0.0203(10) Uani 1 1 d . . .
O17 O 0.2334(4) 0.2382(4) 0.2697(3) 0.0381(14) Uani 1 1 d . A .
O16 O 0.2754(3) 0.3477(3) 0.4451(3) 0.0315(12) Uani 1 1 d . A .
O15 O 0.2242(3) 0.4359(4) 0.4987(3) 0.0446(16) Uani 1 1 d . . .
O13 O 0.2318(3) -0.0648(3) 0.3548(2) 0.0239(11) Uani 1 1 d . . .
O14 O 0.2371(3) -0.1692(3) 0.4024(3) 0.0300(12) Uani 1 1 d . . .
O12 O 0.0062(3) -0.0620(3) 0.2203(3) 0.0292(12) Uani 1 1 d . . .
O11 O -0.1306(3) -0.1386(4) 0.2113(3) 0.0391(14) Uani 1 1 d . . .
O1A O 0.2099(3) -0.3253(3) -0.1907(2) 0.0185(10) Uani 1 1 d . . .
O2A O 0.1111(3) -0.3251(3) -0.0043(2) 0.0207(10) Uani 1 1 d . . .
O3A O 0.0699(3) -0.2257(3) 0.0469(2) 0.0282(11) Uani 1 1 d . . .
O4A O 0.0324(3) -0.4675(3) -0.1722(2) 0.0235(10) Uani 1 1 d . . .
O5A O -0.1066(3) -0.4941(3) -0.2124(3) 0.0364(14) Uani 1 1 d . . .
O6A O 0.2126(3) -0.3567(3) -0.3418(3) 0.0267(11) Uani 1 1 d . . .
O7A O 0.2260(4) -0.2477(4) -0.3894(3) 0.0367(13) Uani 1 1 d . . .
O8A O 0.3981(3) -0.3932(3) -0.1899(3) 0.0297(12) Uani 1 1 d . . .
O9A O 0.5378(4) -0.3480(5) -0.1813(4) 0.069(2) Uani 1 1 d . . .
O11A O 0.2382(3) -0.4562(3) -0.1494(2) 0.0198(10) Uani 1 1 d . . .
O12A O 0.1142(3) -0.5075(3) -0.3066(3) 0.0264(11) Uani 1 1 d . . .
O13A O 0.0207(3) -0.6280(4) -0.3715(3) 0.0384(14) Uani 1 1 d . . .
O14A O 0.3251(3) -0.4664(3) -0.3405(3) 0.0284(12) Uani 1 1 d . . .
O15A O 0.4006(4) -0.5429(4) -0.3723(3) 0.0421(15) Uani 1 1 d . . .
O16A O 0.2717(3) -0.2443(3) -0.0476(2) 0.0284(12) Uani 1 1 d . . .
O17A O 0.3468(4) -0.1488(4) 0.0463(3) 0.0502(17) Uani 1 1 d . . .
O18A O 0.1226(3) -0.4987(3) -0.0521(2) 0.0248(11) Uani 1 1 d . . .
O19A O 0.1522(4) -0.5819(4) 0.0125(3) 0.0463(16) Uani 1 1 d . . .
O1W O 0.6809(5) 0.3622(4) 0.5140(4) 0.0611(19) Uani 1 1 d . . .
O2W O 0.5798(4) 0.5114(4) 0.5371(4) 0.0511(18) Uani 1 1 d . . .
O3W O -0.1011(4) -0.2859(4) 0.1033(3) 0.0480(16) Uani 1 1 d . . .
O4W O 0.0559(3) -0.4053(3) 0.0945(3) 0.0299(12) Uani 1 1 d . . .
O5W O 0.0250(4) 0.2303(5) 0.5267(3) 0.068(2) Uani 1 1 d . . .
O6W O 0.2088(5) -0.3290(4) 0.3231(3) 0.0563(19) Uani 1 1 d . . .
O7W O 0.3050(4) -0.3711(5) 0.2148(3) 0.0533(18) Uani 1 1 d . . .
O8W O 0.0172(3) -0.3634(3) 0.2308(3) 0.0302(12) Uani 1 1 d . . .
O9W O -0.0074(4) -0.4475(5) -0.3620(4) 0.0585(19) Uani 1 1 d . . .
O10W O -0.0528(4) -0.6737(4) -0.5589(4) 0.0577(19) Uani 1 1 d . . .
O11W O -0.1931(4) -0.7092(5) -0.4744(3) 0.057(2) Uani 1 1 d . . .
O12W O 0.1084(3) -0.4884(4) -0.4663(3) 0.0385(14) Uani 1 1 d . . .
O13W O 0.3090(5) 0.2079(5) 0.1558(4) 0.075(2) Uani 1 1 d . . .
O14W O 0.4909(5) -0.5065(5) 0.1360(4) 0.073(2) Uani 1 1 d . . .
O15W O 0.2412(3) -0.4701(4) 0.2792(3) 0.0430(16) Uani 1 1 d . . .
O16W O 0.6299(6) -0.6068(8) -0.3609(5) 0.117(4) Uani 1 1 d . . .
O17W O -0.0380(6) -0.1348(6) 0.0178(4) 0.083(3) Uani 1 1 d . . .
O18W O -0.0234(6) 0.0470(7) 0.1188(4) 0.092(3) Uani 1 1 d . . .
O19W O 0.5971(6) -0.3900(6) -0.2966(4) 0.082(3) Uani 1 1 d . . .
O20W O -0.1855(8) -0.1481(7) 0.0777(5) 0.112(4) Uani 1 1 d . . .
O21W O 0.5586(8) -0.7547(7) -0.3334(7) 0.141(5) Uani 1 1 d . . .
O22W O 0.1988(7) -0.0009(8) -0.0510(4) 0.111(4) Uani 1 1 d . . .
O23W O 0.3147(7) -0.0751(6) -0.0529(4) 0.097(3) Uani 1 1 d . . .
O24W O 0.2877(5) 0.4386(6) 0.2283(4) 0.0750(15) Uani 1 1 d U . .
O25W O 0.2525(9) -0.6397(11) 0.0881(7) 0.174(7) Uani 1 1 d . . .
O26W O 0.4842(10) 0.0086(9) 0.1002(8) 0.074(5) Uani 0.50 1 d P . .
O1S O 0.1864(6) 0.2013(6) 0.0735(6) 0.127(4) Uani 1 1 d U . .
O2S O 0.5315(9) -0.5955(9) -0.2450(10) 0.080(4) Uani 0.50 1 d PDU . .
O3S O 0.4292(6) 0.2343(7) 0.7405(6) 0.065(2) Uani 0.731(10) 1 d PU B 1
O4S O 0.4876(16) 0.1390(18) 0.7888(16) 0.066(2) Uani 0.269(10) 1 d PU B 2
O5S O 0.4110(13) 0.1381(13) 0.0662(16) 0.139(7) Uani 0.50 1 d PU . .
C1 C 0.3590(4) 0.0900(4) 0.3503(4) 0.0247(6) Uani 1 1 d U . .
C2 C 0.3968(4) 0.0655(4) 0.2986(4) 0.0253(6) Uani 1 1 d U . .
C3 C 0.4755(4) 0.0563(4) 0.3160(4) 0.0262(6) Uani 1 1 d U . .
H3 H 0.5005 0.0403 0.2813 0.031 Uiso 1 1 calc R . .
C4 C 0.5186(4) 0.0703(5) 0.3842(4) 0.0271(6) Uani 1 1 d U . .
C5 C 0.4792(4) 0.0951(4) 0.4352(4) 0.0265(6) Uani 1 1 d U . .
H5 H 0.5062 0.1052 0.4808 0.032 Uiso 1 1 calc R . .
C6 C 0.4012(4) 0.1050(4) 0.4193(4) 0.0254(6) Uani 1 1 d U . .
C7 C 0.6042(4) 0.0589(5) 0.4016(4) 0.0281(8) Uani 1 1 d U . .
H7A H 0.5984 0.0036 0.3794 0.042 Uiso 1 1 calc R . .
H7B H 0.6216 0.0668 0.4501 0.042 Uiso 1 1 calc R . .
H7C H 0.6466 0.0991 0.3861 0.042 Uiso 1 1 calc R . .
C8 C 0.3541(4) 0.0524(4) 0.2248(4) 0.0254(8) Uani 1 1 d U . .
H8A H 0.3425 0.1020 0.2186 0.030 Uiso 1 1 calc R . .
H8B H 0.3933 0.0451 0.1965 0.030 Uiso 1 1 calc R . .
C9 C 0.2871(4) -0.0990(4) 0.2070(4) 0.0242(11) Uani 1 1 d U . .
H9A H 0.3257 -0.0898 0.2504 0.029 Uiso 1 1 calc R . .
H9B H 0.3143 -0.1139 0.1709 0.029 Uiso 1 1 calc R . .
C11 C 0.2039(4) -0.1702(5) 0.2015(4) 0.0243(11) Uani 1 1 d U . .
C10 C 0.2331(5) -0.0278(5) 0.1299(4) 0.0295(12) Uani 1 1 d U . .
H11A H 0.1999 -0.0859 0.1079 0.035 Uiso 1 1 calc R . .
H11B H 0.2783 -0.0082 0.1061 0.035 Uiso 1 1 calc R . .
C12 C 0.1754(5) 0.0227(5) 0.1236(4) 0.0298(12) Uani 1 1 d U . .
C13 C 0.3597(4) 0.1261(4) 0.4764(4) 0.0254(8) Uani 1 1 d U . .
H13A H 0.3017 0.0858 0.4667 0.031 Uiso 1 1 calc R . .
H13B H 0.3908 0.1201 0.5183 0.031 Uiso 1 1 calc R . .
C14 C 0.4411(4) 0.2749(4) 0.4924(4) 0.0241(11) Uani 1 1 d U . .
H14A H 0.4847 0.2548 0.5112 0.029 Uiso 1 1 calc R . .
H14B H 0.4478 0.3261 0.5238 0.029 Uiso 1 1 calc R . .
C16 C 0.4565(4) 0.2948(4) 0.4244(4) 0.0238(11) Uani 1 1 d U . .
C15 C 0.3236(5) 0.2296(5) 0.5503(4) 0.0265(12) Uani 1 1 d U B .
H16A H 0.3473 0.2892 0.5703 0.032 Uiso 1 1 calc R . .
H16B H 0.3433 0.2019 0.5834 0.032 Uiso 1 1 calc R . .
C17 C 0.2274(5) 0.2004(5) 0.5359(4) 0.0265(12) Uani 1 1 d U . .
C18 C 0.0488(4) 0.0774(4) 0.3584(4) 0.0225(6) Uani 1 1 d U . .
C23 C 0.0069(4) 0.1331(4) 0.3518(4) 0.0229(6) Uani 1 1 d U . .
C22 C -0.0703(4) 0.1207(4) 0.3726(4) 0.0235(6) Uani 1 1 d U . .
H23 H -0.0984 0.1578 0.3672 0.028 Uiso 1 1 calc R . .
C21 C -0.1054(4) 0.0546(5) 0.4009(4) 0.0242(6) Uani 1 1 d U . .
C20 C -0.0623(4) -0.0001(5) 0.4086(4) 0.0237(6) Uani 1 1 d U . .
H25 H -0.0853 -0.0451 0.4277 0.028 Uiso 1 1 calc R . .
C19 C 0.0148(4) 0.0111(4) 0.3883(4) 0.0229(6) Uani 1 1 d U . .
C24 C -0.1903(4) 0.0407(5) 0.4223(4) 0.0251(7) Uani 1 1 d U . .
H27A H -0.2233 0.0654 0.3961 0.038 Uiso 1 1 calc R . .
H27B H -0.1794 0.0661 0.4700 0.038 Uiso 1 1 calc R . .
H27C H -0.2217 -0.0181 0.4144 0.038 Uiso 1 1 calc R . .
C30 C 0.0412(4) 0.2043(4) 0.3182(4) 0.0229(7) Uani 1 1 d U . .
H28A H 0.0427 0.1808 0.2721 0.028 Uiso 1 1 calc R . .
H28B H 0.0009 0.2330 0.3149 0.028 Uiso 1 1 calc R . .
C32 C 0.1545(8) 0.3190(8) 0.3033(6) 0.0664(15) Uani 1 1 d U A .
H29A H 0.2012 0.3705 0.3274 0.080 Uiso 1 1 calc R . .
H29B H 0.1072 0.3331 0.2823 0.080 Uiso 1 1 calc R . .
C34 C 0.1838(8) 0.2714(8) 0.2484(6) 0.0679(15) Uani 1 1 d U . .
C31 C 0.1250(4) 0.3177(4) 0.4154(4) 0.0274(12) Uani 1 1 d U A .
H31A H 0.0957 0.2818 0.4425 0.033 Uiso 1 1 calc R . .
H31B H 0.0928 0.3530 0.4050 0.033 Uiso 1 1 calc R . .
C33 C 0.2149(4) 0.3724(5) 0.4566(4) 0.0281(12) Uani 1 1 d U . .
C25 C 0.0622(4) -0.0469(4) 0.4012(4) 0.0227(7) Uani 1 1 d U . .
H33A H 0.1214 -0.0136 0.4238 0.027 Uiso 1 1 calc R . .
H33B H 0.0372 -0.0791 0.4323 0.027 Uiso 1 1 calc R . .
C27 C 0.1004(4) -0.1648(4) 0.3596(4) 0.0242(11) Uani 1 1 d U . .
H34A H 0.0796 -0.2156 0.3239 0.029 Uiso 1 1 calc R . .
H34B H 0.0826 -0.1793 0.4003 0.029 Uiso 1 1 calc R . .
C29 C 0.1971(4) -0.1296(4) 0.3744(4) 0.0245(11) Uani 1 1 d U . .
C26 C -0.0290(4) -0.1513(4) 0.2970(4) 0.0256(11) Uani 1 1 d U . .
H36A H -0.0682 -0.1524 0.3270 0.031 Uiso 1 1 calc R . .
H36B H -0.0360 -0.2086 0.2780 0.031 Uiso 1 1 calc R . .
C28 C -0.0533(4) -0.1131(4) 0.2395(4) 0.0259(11) Uani 1 1 d U . .
C1A C 0.2195(4) -0.2465(4) -0.1964(4) 0.0230(6) Uani 1 1 d U . .
C2A C 0.1517(4) -0.2174(4) -0.1963(4) 0.0230(6) Uani 1 1 d U . .
C3A C 0.1626(5) -0.1376(4) -0.2038(4) 0.0240(6) Uani 1 1 d U . .
H3A H 0.1169 -0.1193 -0.2032 0.029 Uiso 1 1 calc R . .
C4A C 0.2382(5) -0.0841(4) -0.2121(4) 0.0250(6) Uani 1 1 d U . .
C5A C 0.3067(5) -0.1120(4) -0.2103(4) 0.0247(6) Uani 1 1 d U . .
H5A H 0.3591 -0.0762 -0.2145 0.030 Uiso 1 1 calc R . .
C6A C 0.2989(4) -0.1919(4) -0.2025(4) 0.0237(6) Uani 1 1 d U . .
C7A C 0.2474(5) 0.0029(4) -0.2205(4) 0.0266(7) Uani 1 1 d U . .
H7A1 H 0.2761 0.0423 -0.1776 0.040 Uiso 1 1 calc R . .
H7A2 H 0.1916 0.0052 -0.2350 0.040 Uiso 1 1 calc R . .
H7A3 H 0.2802 0.0165 -0.2540 0.040 Uiso 1 1 calc R . .
C8A C 0.0653(4) -0.2755(4) -0.1921(4) 0.0225(8) Uani 1 1 d U . .
H8A1 H 0.0245 -0.2477 -0.1987 0.027 Uiso 1 1 calc R . .
H8A2 H 0.0466 -0.3245 -0.2294 0.027 Uiso 1 1 calc R . .
C9A C 0.0792(5) -0.2332(4) -0.0696(4) 0.0250(11) Uani 1 1 d U . .
H9A1 H 0.0328 -0.2120 -0.0747 0.030 Uiso 1 1 calc R . .
H9A2 H 0.1319 -0.1883 -0.0684 0.030 Uiso 1 1 calc R . .
C10A C 0.0868(5) -0.2629(4) -0.0031(4) 0.0248(11) Uani 1 1 d U . .
C11A C -0.0247(4) -0.3647(4) -0.1361(4) 0.0227(11) Uani 1 1 d U . .
H11C H -0.0665 -0.3448 -0.1586 0.027 Uiso 1 1 calc R . .
H11D H -0.0359 -0.3703 -0.0915 0.027 Uiso 1 1 calc R . .
C12A C -0.0347(4) -0.4486(4) -0.1776(4) 0.0228(11) Uani 1 1 d U . .
C13A C 0.3750(4) -0.2176(4) -0.1972(4) 0.0241(7) Uani 1 1 d U . .
H13C H 0.3797 -0.2410 -0.1575 0.029 Uiso 1 1 calc R . .
H13D H 0.4259 -0.1681 -0.1898 0.029 Uiso 1 1 calc R . .
C14A C 0.3512(5) -0.2523(5) -0.3212(4) 0.0293(12) Uani 1 1 d U . .
H14C H 0.3811 -0.2698 -0.3541 0.035 Uiso 1 1 calc R . .
H14D H 0.3711 -0.1918 -0.3108 0.035 Uiso 1 1 calc R . .
C15A C 0.2565(5) -0.2869(5) -0.3528(4) 0.0292(12) Uani 1 1 d U . .
C16A C 0.4567(4) -0.2890(5) -0.2497(4) 0.0304(13) Uani 1 1 d U . .
H16C H 0.5017 -0.2347 -0.2308 0.037 Uiso 1 1 calc R . .
H16D H 0.4647 -0.3112 -0.2940 0.037 Uiso 1 1 calc R . .
C17A C 0.4636(5) -0.3472(5) -0.2028(4) 0.0308(13) Uani 1 1 d U . .
C21A C 0.2778(5) -0.5021(5) -0.1206(4) 0.0263(7) Uani 1 1 d U . .
C22A C 0.2653(5) -0.5831(5) -0.1567(4) 0.0263(7) Uani 1 1 d U . .
C23A C 0.3051(5) -0.6306(5) -0.1265(4) 0.0276(7) Uani 1 1 d U . .
H23A H 0.2962 -0.6840 -0.1510 0.033 Uiso 1 1 calc R . .
C24A C 0.3581(5) -0.6019(5) -0.0611(4) 0.0289(7) Uani 1 1 d U . .
C25A C 0.3699(5) -0.5213(5) -0.0266(4) 0.0281(7) Uani 1 1 d U . .
H25A H 0.4048 -0.5002 0.0171 0.034 Uiso 1 1 calc R . .
C26A C 0.3320(5) -0.4722(5) -0.0550(4) 0.0270(6) Uani 1 1 d U . .
C27A C 0.4004(5) -0.6554(5) -0.0301(4) 0.0305(8) Uani 1 1 d U . .
H27D H 0.4375 -0.6681 -0.0577 0.046 Uiso 1 1 calc R . .
H27E H 0.3574 -0.7063 -0.0281 0.046 Uiso 1 1 calc R . .
H27F H 0.4334 -0.6258 0.0151 0.046 Uiso 1 1 calc R . .
C28A C 0.2052(5) -0.6192(5) -0.2256(4) 0.0258(8) Uani 1 1 d U . .
H28C H 0.1974 -0.6778 -0.2394 0.031 Uiso 1 1 calc R . .
H28D H 0.1499 -0.6162 -0.2219 0.031 Uiso 1 1 calc R . .
C29A C 0.1658(4) -0.6164(5) -0.3428(4) 0.0264(12) Uani 1 1 d U . .
H29C H 0.1431 -0.6763 -0.3476 0.032 Uiso 1 1 calc R . .
H29D H 0.1892 -0.6054 -0.3822 0.032 Uiso 1 1 calc R . .
C30A C 0.0941(4) -0.5823(5) -0.3402(4) 0.0261(12) Uani 1 1 d U . .
C31A C 0.3141(5) -0.5857(5) -0.2932(4) 0.0283(12) Uani 1 1 d U . .
H31C H 0.3030 -0.6432 -0.3153 0.034 Uiso 1 1 calc R . .
H31D H 0.3557 -0.5714 -0.2503 0.034 Uiso 1 1 calc R . .
C32A C 0.3499(5) -0.5280(5) -0.3390(4) 0.0283(12) Uani 1 1 d U . .
C33A C 0.3487(5) -0.3861(5) -0.0166(4) 0.0267(8) Uani 1 1 d U . .
H33C H 0.3654 -0.3483 -0.0462 0.032 Uiso 1 1 calc R . .
H33D H 0.3971 -0.3709 0.0217 0.032 Uiso 1 1 calc R . .
C34A C 0.3050(5) -0.2884(5) 0.0549(4) 0.0308(13) Uani 1 1 d U . .
H34C H 0.3617 -0.2760 0.0824 0.037 Uiso 1 1 calc R . .
H34D H 0.2668 -0.2870 0.0855 0.037 Uiso 1 1 calc R . .
C35A C 0.3081(5) -0.2227(5) 0.0146(4) 0.0309(13) Uani 1 1 d U . .
C36A C 0.2386(5) -0.4370(5) 0.0458(4) 0.0291(12) Uani 1 1 d U . .
H36C H 0.2164 -0.4138 0.0821 0.035 Uiso 1 1 calc R . .
H36D H 0.2835 -0.4544 0.0665 0.035 Uiso 1 1 calc R . .
C37A C 0.1666(5) -0.5132(5) -0.0018(4) 0.0292(12) Uani 1 1 d U . .
C1S C 0.1093(10) 0.1458(9) 0.1030(10) 0.126(4) Uani 1 1 d U . .
C2S C 0.5492(13) -0.6277(14) -0.1804(11) 0.081(4) Uani 0.50 1 d PDU . .
C3S C 0.4489(7) 0.2042(8) 0.7987(7) 0.066(2) Uani 1 1 d U . .
C5S C 0.455(2) 0.155(2) 0.003(2) 0.138(7) Uani 0.50 1 d PU . .

loop_
_atom_site_aniso_label
_atom_site_aniso_U_11
_atom_site_aniso_U_22
_atom_site_aniso_U_33
_atom_site_aniso_U_23
_atom_site_aniso_U_13
_atom_site_aniso_U_12
Eu1 0.01712(16) 0.01628(17) 0.01773(17) 0.00135(13) 0.00315(13) 0.00600(12)
Eu2 0.01560(15) 0.01546(16) 0.02031(18) 0.00182(13) 0.00326(13) 0.00628(12)
Eu3 0.01959(16) 0.01758(17) 0.01564(17) 0.00348(13) 0.00370(13) 0.00792(12)
Eu4 0.02138(17) 0.01657(17) 0.01860(17) 0.00236(13) 0.00638(13) 0.00616(13)
Na1 0.0236(14) 0.0264(16) 0.0329(17) 0.0045(13) 0.0072(12) 0.0046(11)
Na2 0.0280(15) 0.0265(16) 0.0256(15) 0.0027(12) 0.0065(12) 0.0064(11)
Na3 0.0367(16) 0.0236(16) 0.0324(17) 0.0071(13) 0.0075(13) 0.0079(12)
Na4 0.054(2) 0.064(3) 0.043(2) 0.0068(19) 0.0028(18) 0.033(2)
Na5 0.098(5) 0.102(5) 0.166(7) 0.036(5) 0.034(4) 0.047(4)
Na6 0.084(4) 0.111(5) 0.124(5) 0.031(4) 0.020(4) 0.027(3)
Na7 0.180(9) 0.123(7) 0.196(9) 0.048(7) 0.032(7) 0.028(6)
Na8 0.068(4) 0.121(6) 0.068(4) 0.035(4) 0.018(3) 0.060(4)
Na9 0.032(4) 0.070(5) 0.039(4) -0.005(4) 0.007(3) 0.013(3)
N1 0.020(3) 0.020(3) 0.022(3) 0.002(2) 0.004(2) 0.010(2)
N2 0.014(3) 0.024(3) 0.024(3) 0.002(2) 0.004(2) 0.001(2)
N4 0.019(3) 0.018(3) 0.031(3) 0.006(2) 0.008(2) 0.009(2)
N3 0.018(3) 0.021(3) 0.025(3) 0.001(2) 0.003(2) 0.006(2)
N1A 0.023(3) 0.016(3) 0.016(3) 0.004(2) 0.005(2) 0.009(2)
N11A 0.021(3) 0.021(3) 0.026(3) 0.000(2) 0.009(2) 0.005(2)
N21A 0.025(3) 0.023(3) 0.017(3) 0.004(2) 0.003(2) 0.008(2)
N22A 0.027(3) 0.027(3) 0.019(3) 0.001(2) 0.005(2) 0.013(2)
O13X 0.080(3) 0.090(4) 0.063(3) 0.038(3) 0.026(3) 0.052(3)
O13Y 0.081(3) 0.090(4) 0.064(3) 0.038(3) 0.026(3) 0.050(3)
O1 0.014(2) 0.016(2) 0.026(3) 0.0010(19) 0.0028(19) 0.0074(17)
O2 0.024(2) 0.019(3) 0.025(3) -0.004(2) 0.005(2) 0.0016(19)
O3 0.043(3) 0.022(3) 0.040(3) 0.005(2) 0.013(3) 0.014(2)
O4 0.034(3) 0.035(3) 0.022(3) 0.009(2) 0.008(2) 0.019(2)
O5 0.049(4) 0.079(5) 0.029(3) 0.024(3) 0.009(3) 0.033(3)
O8 0.016(2) 0.023(3) 0.027(3) 0.006(2) 0.006(2) 0.0065(18)
O9 0.020(2) 0.029(3) 0.035(3) -0.003(2) 0.012(2) -0.001(2)
O6 0.022(3) 0.039(3) 0.021(3) 0.002(2) 0.006(2) 0.002(2)
O7 0.033(3) 0.036(3) 0.031(3) 0.003(2) 0.014(2) 0.009(2)
O10 0.015(2) 0.019(2) 0.023(3) -0.001(2) 0.0024(19) 0.0060(18)
O17 0.038(3) 0.069(4) 0.030(3) 0.031(3) 0.016(3) 0.035(3)
O16 0.019(2) 0.022(3) 0.048(3) -0.004(2) 0.004(2) 0.008(2)
O15 0.020(3) 0.030(3) 0.066(4) -0.021(3) 0.007(3) 0.001(2)
O13 0.026(2) 0.020(3) 0.026(3) 0.005(2) 0.006(2) 0.009(2)
O14 0.028(3) 0.026(3) 0.040(3) 0.015(2) 0.004(2) 0.013(2)
O12 0.020(2) 0.030(3) 0.032(3) 0.003(2) 0.003(2) 0.006(2)
O11 0.021(3) 0.046(4) 0.047(4) 0.013(3) 0.003(2) 0.009(2)
O1A 0.020(2) 0.016(2) 0.020(2) 0.0025(19) 0.0046(19) 0.0073(18)
O2A 0.025(2) 0.021(2) 0.021(2) 0.007(2) 0.006(2) 0.0135(19)
O3A 0.042(3) 0.027(3) 0.020(3) 0.003(2) 0.011(2) 0.018(2)
O4A 0.023(2) 0.019(2) 0.026(3) 0.003(2) 0.001(2) 0.0070(19)
O5A 0.023(3) 0.028(3) 0.049(4) 0.005(3) -0.008(2) 0.005(2)
O6A 0.027(3) 0.024(3) 0.025(3) 0.008(2) 0.005(2) 0.003(2)
O7A 0.044(3) 0.032(3) 0.030(3) 0.011(2) 0.000(3) 0.010(3)
O8A 0.025(3) 0.029(3) 0.037(3) 0.010(2) 0.009(2) 0.010(2)
O9A 0.028(3) 0.078(6) 0.119(7) 0.058(5) 0.023(4) 0.023(3)
O11A 0.024(2) 0.020(2) 0.020(2) 0.0045(19) 0.0061(19) 0.0128(19)
O12A 0.023(2) 0.022(3) 0.027(3) 0.002(2) 0.002(2) 0.003(2)
O13A 0.031(3) 0.032(3) 0.036(3) -0.001(3) -0.006(2) 0.001(2)
O14A 0.034(3) 0.023(3) 0.031(3) 0.007(2) 0.018(2) 0.010(2)
O15A 0.051(4) 0.038(3) 0.059(4) 0.020(3) 0.039(3) 0.027(3)
O16A 0.030(3) 0.025(3) 0.021(3) 0.000(2) 0.002(2) 0.003(2)
O17A 0.069(4) 0.031(3) 0.031(3) -0.005(3) -0.002(3) 0.004(3)
O18A 0.027(3) 0.026(3) 0.025(3) 0.011(2) 0.008(2) 0.011(2)
O19A 0.059(4) 0.044(4) 0.053(4) 0.030(3) 0.017(3) 0.029(3)
O1W 0.066(5) 0.050(4) 0.068(5) 0.014(4) -0.001(4) 0.029(4)
O2W 0.032(3) 0.037(4) 0.068(5) -0.013(3) 0.004(3) 0.007(3)
O3W 0.032(3) 0.053(4) 0.062(4) 0.018(3) 0.013(3) 0.016(3)
O4W 0.033(3) 0.029(3) 0.027(3) 0.008(2) 0.009(2) 0.008(2)
O5W 0.054(4) 0.073(5) 0.037(4) 0.000(3) 0.014(3) -0.024(4)
O6W 0.098(6) 0.048(4) 0.035(4) 0.013(3) 0.016(4) 0.038(4)
O7W 0.044(4) 0.076(5) 0.034(4) 0.004(3) 0.002(3) 0.022(3)
O8W 0.036(3) 0.022(3) 0.034(3) 0.005(2) 0.016(2) 0.009(2)
O9W 0.047(4) 0.069(5) 0.072(5) 0.022(4) 0.006(4) 0.037(4)
O10W 0.047(4) 0.051(4) 0.074(5) 0.001(4) 0.028(4) 0.016(3)
O11W 0.048(4) 0.091(6) 0.054(4) 0.046(4) 0.021(3) 0.036(4)
O12W 0.033(3) 0.057(4) 0.032(3) 0.009(3) 0.006(2) 0.025(3)
O13W 0.074(5) 0.061(5) 0.084(6) 0.016(5) 0.022(5) 0.018(4)
O14W 0.092(6) 0.088(6) 0.058(5) 0.018(4) 0.011(4) 0.057(5)
O15W 0.014(2) 0.059(4) 0.052(4) 0.038(3) -0.005(2) 0.002(2)
O16W 0.068(6) 0.164(11) 0.066(6) -0.026(6) 0.018(5) -0.002(6)
O17W 0.137(8) 0.111(7) 0.064(5) 0.040(5) 0.050(5) 0.103(7)
O18W 0.109(7) 0.139(9) 0.074(6) 0.042(6) 0.029(5) 0.093(7)
O19W 0.105(7) 0.134(8) 0.066(5) 0.058(5) 0.052(5) 0.089(6)
O20W 0.172(11) 0.100(8) 0.073(7) 0.022(6) 0.031(7) 0.057(8)
O21W 0.180(12) 0.070(7) 0.198(13) 0.017(8) 0.120(11) 0.050(7)
O22W 0.116(8) 0.160(11) 0.048(5) 0.014(6) 0.037(5) 0.034(7)
O23W 0.183(10) 0.117(8) 0.033(4) 0.025(5) 0.018(5) 0.110(8)
O24W 0.085(4) 0.092(4) 0.067(3) 0.036(3) 0.025(3) 0.046(3)
O25W 0.185(13) 0.291(19) 0.174(13) 0.176(14) 0.080(11) 0.175(14)
O26W 0.068(10) 0.042(9) 0.073(11) -0.032(8) -0.021(8) 0.010(7)
O1S 0.103(6) 0.056(5) 0.190(10) 0.015(5) -0.073(6) 0.043(4)
O2S 0.058(7) 0.050(8) 0.145(13) 0.013(8) 0.065(9) 0.020(6)
O3S 0.045(4) 0.067(5) 0.085(6) 0.034(4) 0.017(4) 0.014(3)
O4S 0.047(4) 0.067(5) 0.086(6) 0.034(4) 0.016(4) 0.014(3)
O5S 0.069(11) 0.077(11) 0.26(2) -0.004(14) 0.033(12) 0.040(9)
C1 0.0196(13) 0.0208(14) 0.0346(15) 0.0063(12) 0.0067(11) 0.0081(11)
C2 0.0199(13) 0.0213(14) 0.0353(15) 0.0060(12) 0.0071(11) 0.0082(11)
C3 0.0202(13) 0.0224(14) 0.0366(15) 0.0055(12) 0.0070(11) 0.0088(11)
C4 0.0206(13) 0.0236(14) 0.0373(15) 0.0055(12) 0.0061(11) 0.0091(11)
C5 0.0204(13) 0.0229(14) 0.0361(15) 0.0057(12) 0.0056(11) 0.0086(11)
C6 0.0201(13) 0.0215(14) 0.0347(15) 0.0061(12) 0.0060(11) 0.0081(11)
C7 0.0212(14) 0.0248(16) 0.0384(17) 0.0056(14) 0.0059(13) 0.0096(12)
C8 0.0201(15) 0.0214(16) 0.0350(15) 0.0060(14) 0.0077(13) 0.0076(13)
C9 0.025(3) 0.023(3) 0.022(3) -0.001(2) 0.005(2) 0.009(2)
C11 0.025(3) 0.023(3) 0.022(3) 0.000(2) 0.004(2) 0.009(2)
C10 0.032(3) 0.032(3) 0.023(3) 0.008(2) 0.007(2) 0.007(2)
C12 0.032(3) 0.032(3) 0.023(3) 0.008(2) 0.006(2) 0.007(2)
C13 0.0206(14) 0.0215(16) 0.0343(16) 0.0059(14) 0.0059(13) 0.0080(13)
C14 0.021(2) 0.018(2) 0.027(3) -0.002(2) 0.004(2) 0.0045(19)
C16 0.021(2) 0.018(2) 0.027(3) -0.003(2) 0.005(2) 0.0051(19)
C15 0.033(3) 0.024(3) 0.021(3) 0.003(2) 0.011(2) 0.007(2)
C17 0.034(3) 0.023(3) 0.021(3) 0.003(2) 0.012(2) 0.007(2)
C18 0.0179(12) 0.0241(14) 0.0241(14) 0.0015(11) 0.0047(11) 0.0079(10)
C23 0.0181(12) 0.0247(14) 0.0247(14) 0.0015(11) 0.0046(11) 0.0084(10)
C22 0.0185(12) 0.0254(14) 0.0255(15) 0.0013(12) 0.0051(11) 0.0086(10)
C21 0.0186(12) 0.0262(14) 0.0261(14) 0.0016(12) 0.0054(11) 0.0080(10)
C20 0.0185(12) 0.0253(14) 0.0254(15) 0.0019(12) 0.0052(11) 0.0074(10)
C19 0.0184(12) 0.0244(14) 0.0244(14) 0.0018(11) 0.0049(11) 0.0075(10)
C24 0.0191(14) 0.0273(16) 0.0273(17) 0.0017(14) 0.0060(13) 0.0080(12)
C30 0.0183(14) 0.0247(15) 0.0249(16) 0.0017(13) 0.0044(13) 0.0088(12)
C32 0.078(4) 0.088(4) 0.063(3) 0.039(3) 0.025(3) 0.053(3)
C34 0.079(3) 0.089(4) 0.063(3) 0.038(3) 0.026(3) 0.052(3)
C31 0.021(3) 0.018(3) 0.041(3) 0.002(2) 0.005(2) 0.008(2)
C33 0.022(3) 0.019(3) 0.042(3) 0.001(2) 0.005(2) 0.008(2)
C25 0.0186(14) 0.0241(15) 0.0240(16) 0.0021(13) 0.0048(13) 0.0073(11)
C27 0.026(3) 0.018(3) 0.027(3) 0.005(2) 0.007(2) 0.005(2)
C29 0.026(3) 0.018(3) 0.027(3) 0.005(2) 0.007(2) 0.005(2)
C26 0.020(2) 0.022(3) 0.030(3) -0.001(2) 0.006(2) 0.0039(19)
C28 0.021(2) 0.022(3) 0.030(3) -0.001(2) 0.006(2) 0.0044(19)
C1A 0.0259(13) 0.0201(13) 0.0234(14) 0.0052(12) 0.0074(12) 0.0079(10)
C2A 0.0263(13) 0.0200(13) 0.0234(14) 0.0056(11) 0.0072(11) 0.0082(11)
C3A 0.0272(13) 0.0200(13) 0.0248(14) 0.0057(11) 0.0066(12) 0.0080(11)
C4A 0.0281(14) 0.0202(13) 0.0260(14) 0.0061(11) 0.0063(12) 0.0074(10)
C5A 0.0272(13) 0.0205(13) 0.0253(14) 0.0055(12) 0.0070(12) 0.0068(11)
C6A 0.0260(13) 0.0204(13) 0.0242(14) 0.0050(11) 0.0072(12) 0.0072(10)
C7A 0.0299(16) 0.0205(14) 0.0278(16) 0.0065(13) 0.0056(14) 0.0070(12)
C8A 0.0259(14) 0.0200(15) 0.0228(16) 0.0057(13) 0.0073(13) 0.0087(12)
C9A 0.029(3) 0.020(3) 0.026(3) 0.004(2) 0.007(2) 0.010(2)
C10A 0.029(3) 0.020(3) 0.026(3) 0.004(2) 0.007(2) 0.009(2)
C11A 0.025(2) 0.022(3) 0.024(3) 0.011(2) 0.006(2) 0.009(2)
C12A 0.025(2) 0.022(3) 0.024(3) 0.011(2) 0.006(2) 0.009(2)
C13A 0.0258(14) 0.0207(15) 0.0248(16) 0.0046(14) 0.0073(14) 0.0068(12)
C14A 0.036(3) 0.025(3) 0.027(3) 0.004(2) 0.013(2) 0.009(2)
C15A 0.036(3) 0.025(3) 0.027(3) 0.004(2) 0.012(2) 0.010(2)
C16A 0.023(3) 0.026(3) 0.043(3) 0.004(2) 0.014(2) 0.008(2)
C17A 0.023(3) 0.027(3) 0.043(3) 0.004(2) 0.014(2) 0.009(2)
C21A 0.0258(14) 0.0305(15) 0.0264(15) 0.0070(12) 0.0070(12) 0.0145(12)
C22A 0.0261(14) 0.0300(15) 0.0268(14) 0.0073(12) 0.0071(12) 0.0144(12)
C23A 0.0274(14) 0.0309(15) 0.0282(15) 0.0072(12) 0.0059(12) 0.0151(12)
C24A 0.0285(14) 0.0320(15) 0.0290(15) 0.0071(12) 0.0049(12) 0.0155(12)
C25A 0.0274(14) 0.0321(15) 0.0278(15) 0.0069(12) 0.0055(12) 0.0150(12)
C26A 0.0260(14) 0.0316(15) 0.0268(14) 0.0067(12) 0.0065(12) 0.0147(11)
C27A 0.0305(16) 0.0328(16) 0.0305(17) 0.0072(14) 0.0034(14) 0.0160(13)
C28A 0.0261(16) 0.0292(17) 0.0263(16) 0.0076(13) 0.0076(13) 0.0141(14)
C29A 0.024(3) 0.029(3) 0.022(3) 0.009(2) 0.005(2) 0.003(2)
C30A 0.024(3) 0.029(3) 0.022(3) 0.009(2) 0.005(2) 0.003(2)
C31A 0.029(3) 0.024(3) 0.033(3) 0.005(2) 0.012(2) 0.009(2)
C32A 0.029(3) 0.024(3) 0.032(3) 0.005(2) 0.012(2) 0.009(2)
C33A 0.0250(16) 0.0320(16) 0.0265(16) 0.0063(13) 0.0064(14) 0.0148(13)
C34A 0.030(3) 0.031(3) 0.026(3) -0.003(2) 0.003(2) 0.010(2)
C35A 0.030(3) 0.031(3) 0.026(3) -0.003(2) 0.004(2) 0.010(2)
C36A 0.035(3) 0.033(3) 0.028(3) 0.009(2) 0.011(2) 0.021(2)
C37A 0.036(3) 0.033(3) 0.028(3) 0.009(2) 0.011(2) 0.021(2)
C1S 0.102(6) 0.055(5) 0.189(10) 0.015(5) -0.073(6) 0.043(4)
C2S 0.058(7) 0.050(8) 0.145(13) 0.013(8) 0.064(9) 0.020(6)
C3S 0.047(4) 0.067(5) 0.086(6) 0.034(4) 0.016(4) 0.014(3)
C5S 0.069(11) 0.077(11) 0.26(2) -0.004(14) 0.033(12) 0.041(9)

loop_
_atom_type_symbol
_atom_type_description
_atom_type_scat_dispersion_real
_atom_type_scat_dispersion_imag
_atom_type_scat_source
C C 0.0033 0.0016 'International Tables Vol C Tables 4.2.6.8 and 6.1.1.4'
H H 0.0000 0.0000 'International Tables Vol C Tables 4.2.6.8 and 6.1.1.4'
N N 0.0061 0.0033 'International Tables Vol C Tables 4.2.6.8 and 6.1.1.4'
O O 0.0106 0.0060 'International Tables Vol C Tables 4.2.6.8 and 6.1.1.4'
Na Na 0.0362 0.0249 'International Tables Vol C Tables 4.2.6.8 and 6.1.1.4'
Eu Eu -0.1578 3.6682 'International Tables Vol C Tables 4.2.6.8 and 6.1.1.4'

loop_
_geom_angle_atom_site_label_1
_geom_angle_atom_site_label_2
_geom_angle_atom_site_label_3
_geom_angle
_geom_angle_site_symmetry_1
_geom_angle_site_symmetry_3
O10 Eu1 O1 69.28(15) . .
O10 Eu1 O2 157.94(15) . .
O1 Eu1 O2 130.07(16) . .
O10 Eu1 O4 92.00(17) . .
O1 Eu1 O4 91.87(17) . .
O2 Eu1 O4 97.14(18) . .
O10 Eu1 O13 104.37(17) . .
O1 Eu1 O13 72.13(16) . .
O2 Eu1 O13 76.66(17) . .
O4 Eu1 O13 150.65(17) . .
O10 Eu1 O12 80.86(17) . .
O1 Eu1 O12 147.37(17) . .
O2 Eu1 O12 81.97(17) . .
O4 Eu1 O12 75.92(18) . .
O13 Eu1 O12 130.08(17) . .
O10 Eu1 N3 80.91(17) . .
O1 Eu1 N3 118.77(17) . .
O2 Eu1 N3 79.67(17) . .
O4 Eu1 N3 142.72(18) . .
O13 Eu1 N3 65.24(17) . .
O12 Eu1 N3 66.84(18) . .
O10 Eu1 N1 137.64(17) . .
O1 Eu1 N1 75.97(16) . .
O2 Eu1 N1 64.12(17) . .
O4 Eu1 N1 65.26(18) . .
O13 Eu1 N1 86.68(17) . .
O12 Eu1 N1 122.86(18) . .
N3 Eu1 N1 138.69(18) . .
O10 Eu1 C12 110.76(19) . .
O1 Eu1 C12 95.56(17) . .
O2 Eu1 C12 80.52(19) . .
O4 Eu1 C12 19.00(19) . .
O13 Eu1 C12 135.57(19) . .
O12 Eu1 C12 82.65(18) . .
N3 Eu1 C12 145.51(18) . .
N1 Eu1 C12 48.97(19) . .
O10 Eu1 C11 171.24(18) . .
O1 Eu1 C11 110.81(16) . .
O2 Eu1 C11 19.43(16) . .
O4 Eu1 C11 96.73(18) . .
O13 Eu1 C11 67.96(17) . .
O12 Eu1 C11 100.71(18) . .
N3 Eu1 C11 91.75(18) . .
N1 Eu1 C11 48.28(18) . .
C12 Eu1 C11 78.0(2) . .
O10 Eu1 C29 106.13(18) . .
O1 Eu1 C29 89.77(17) . .
O2 Eu1 C29 67.83(18) . .
O4 Eu1 C29 161.13(18) . .
O13 Eu1 C29 18.69(16) . .
O12 Eu1 C29 111.53(18) . .
N3 Eu1 C29 48.71(18) . .
N1 Eu1 C29 97.00(18) . .
C12 Eu1 C29 142.2(2) . .
C11 Eu1 C29 65.22(18) . .
O10 Eu1 Eu2 35.67(10) . .
O1 Eu1 Eu2 34.55(11) . .
O2 Eu1 Eu2 164.59(12) . .
O4 Eu1 Eu2 86.25(13) . .
O13 Eu1 Eu2 93.00(11) . .
O12 Eu1 Eu2 113.41(13) . .
N3 Eu1 Eu2 106.63(13) . .
N1 Eu1 Eu2 104.38(12) . .
C12 Eu1 Eu2 99.85(14) . .
C11 Eu1 Eu2 145.35(12) . .
C29 Eu1 Eu2 105.34(12) . .
O1 Eu2 O6 109.87(18) . .
O1 Eu2 O10 69.85(16) . .
O6 Eu2 O10 74.38(16) . .
O1 Eu2 O8 79.79(16) . .
O6 Eu2 O8 129.56(16) . .
O10 Eu2 O8 147.21(16) . .
O1 Eu2 O17 86.39(19) . .
O6 Eu2 O17 149.83(18) . .
O10 Eu2 O17 88.65(19) . .
O8 Eu2 O17 77.11(18) . .
O1 Eu2 O16 155.10(16) . .
O6 Eu2 O16 78.85(19) . .
O10 Eu2 O16 134.65(16) . .
O8 Eu2 O16 77.04(17) . .
O17 Eu2 O16 97.1(2) . .
O1 Eu2 N4 137.19(17) . .
O6 Eu2 N4 84.41(19) . .
O10 Eu2 N4 76.22(17) . .
O8 Eu2 N4 122.63(17) . .
O17 Eu2 N4 67.16(18) . .
O16 Eu2 N4 65.21(18) . .
O1 Eu2 N2 82.02(18) . .
O6 Eu2 N2 65.73(17) . .
O10 Eu2 N2 118.68(17) . .
O8 Eu2 N2 67.06(16) . .
O17 Eu2 N2 143.72(18) . .
O16 Eu2 N2 80.68(19) . .
N4 Eu2 N2 138.56(19) . .
O1 Eu2 C34 102.6(3) . .
O6 Eu2 C34 132.4(2) . .
O10 Eu2 C34 85.7(3) . .
O8 Eu2 C34 89.2(2) . .
O17 Eu2 C34 18.7(2) . .
O16 Eu2 C34 86.2(3) . .
N4 Eu2 C34 48.6(2) . .
N2 Eu2 C34 154.9(3) . .
O1 Eu2 C17 109.37(18) . .
O6 Eu2 C17 18.37(17) . .
O10 Eu2 C17 90.85(17) . .
O8 Eu2 C17 111.19(17) . .
O17 Eu2 C17 163.0(2) . .
O16 Eu2 C17 71.39(19) . .
N4 Eu2 C17 96.22(19) . .
N2 Eu2 C17 48.79(18) . .
C34 Eu2 C17 144.4(3) . .
O1 Eu2 C33 174.37(17) . .
O6 Eu2 C33 70.3(2) . .
O10 Eu2 C33 115.23(17) . .
O8 Eu2 C33 95.74(17) . .
O17 Eu2 C33 96.0(2) . .
O16 Eu2 C33 19.54(16) . .
N4 Eu2 C33 48.28(19) . .
N2 Eu2 C33 93.11(19) . .
C34 Eu2 C33 80.6(3) . .
C17 Eu2 C33 68.9(2) . .
O1 Eu2 Eu1 35.59(11) . .
O6 Eu2 Eu1 97.58(13) . .
O10 Eu2 Eu1 35.21(11) . .
O8 Eu2 Eu1 112.46(12) . .
O17 Eu2 Eu1 80.81(16) . .
O16 Eu2 Eu1 169.28(12) . .
N4 Eu2 Eu1 104.53(13) . .
N2 Eu2 Eu1 107.24(13) . .
C34 Eu2 Eu1 89.0(2) . .
C17 Eu2 Eu1 108.06(13) . .
C33 Eu2 Eu1 149.84(12) . .
O11A Eu3 O16A 104.81(17) . .
O11A Eu3 O18A 79.34(16) . .
O16A Eu3 O18A 130.75(17) . .
O11A Eu3 O1A 69.83(16) . .
O16A Eu3 O1A 74.84(16) . .
O18A Eu3 O1A 144.96(16) . .
O11A Eu3 O4A 90.85(16) . .
O16A Eu3 O4A 151.29(18) . .
O18A Eu3 O4A 75.17(17) . .
O1A Eu3 O4A 88.73(16) . .
O11A Eu3 O2A 155.03(16) . .
O16A Eu3 O2A 77.11(17) . .
O18A Eu3 O2A 80.94(16) . .
O1A Eu3 O2A 132.94(16) . .
O4A Eu3 O2A 98.76(16) . .
O11A Eu3 N1A 140.07(16) . .
O16A Eu3 N1A 87.02(18) . .
O18A Eu3 N1A 121.42(17) . .
O1A Eu3 N1A 77.15(16) . .
O4A Eu3 N1A 66.15(17) . .
O2A Eu3 N1A 64.33(16) . .
O11A Eu3 N22A 80.79(17) . .
O16A Eu3 N22A 65.77(19) . .
O18A Eu3 N22A 66.68(18) . .
O1A Eu3 N22A 121.96(17) . .
O4A Eu3 N22A 141.81(18) . .
O2A Eu3 N22A 77.42(17) . .
N1A Eu3 N22A 137.33(18) . .
O11A Eu3 C35A 106.99(18) . .
O16A Eu3 C35A 19.44(19) . .
O18A Eu3 C35A 111.58(19) . .
O1A Eu3 C35A 93.48(18) . .
O4A Eu3 C35A 161.67(19) . .
O2A Eu3 C35A 66.69(18) . .
N1A Eu3 C35A 96.59(19) . .
N22A Eu3 C35A 48.8(2) . .
O11A Eu3 C12A 109.67(17) . .
O16A Eu3 C12A 135.35(19) . .
O18A Eu3 C12A 83.66(17) . .
O1A Eu3 C12A 91.20(16) . .
O4A Eu3 C12A 19.33(18) . .
O2A Eu3 C12A 83.06(17) . .
N1A Eu3 C12A 48.35(17) . .
N22A Eu3 C12A 146.51(17) . .
C35A Eu3 C12A 142.3(2) . .
O11A Eu3 Eu4 35.64(11) . .
O16A Eu3 Eu4 95.04(12) . .
O18A Eu3 Eu4 111.01(12) . .
O1A Eu3 Eu4 35.09(11) . .
O4A Eu3 Eu4 83.71(12) . .
O2A Eu3 Eu4 167.99(11) . .
N1A Eu3 Eu4 106.63(12) . .
N22A Eu3 Eu4 107.90(13) . .
C35A Eu3 Eu4 108.26(14) . .
C12A Eu3 Eu4 96.73(13) . .
O1A Eu4 O11A 70.04(16) . .
O1A Eu4 O8A 104.75(17) . .
O11A Eu4 O8A 74.52(16) . .
O1A Eu4 O12A 90.30(17) . .
O11A Eu4 O12A 89.34(16) . .
O8A Eu4 O12A 152.13(18) . .
O1A Eu4 O6A 80.15(17) . .
O11A Eu4 O6A 145.98(17) . .
O8A Eu4 O6A 130.58(17) . .
O12A Eu4 O6A 74.44(17) . .
O1A Eu4 O14A 156.36(16) . .
O11A Eu4 O14A 131.92(17) . .
O8A Eu4 O14A 77.87(18) . .
O12A Eu4 O14A 97.72(17) . .
O6A Eu4 O14A 80.66(18) . .
O1A Eu4 N11A 80.94(17) . .
O11A Eu4 N11A 121.85(17) . .
O8A Eu4 N11A 65.63(19) . .
O12A Eu4 N11A 141.19(19) . .
O6A Eu4 N11A 66.84(18) . .
O14A Eu4 N11A 78.90(17) . .
O1A Eu4 N21A 139.00(16) . .
O11A Eu4 N21A 76.48(16) . .
O8A Eu4 N21A 87.94(18) . .
O12A Eu4 N21A 65.94(18) . .
O6A Eu4 N21A 120.71(17) . .
O14A Eu4 N21A 63.85(17) . .
N11A Eu4 N21A 138.37(18) . .
O1A Eu4 C17A 106.18(18) . .
O11A Eu4 C17A 92.46(18) . .
O8A Eu4 C17A 18.93(19) . .
O12A Eu4 C17A 163.03(19) . .
O6A Eu4 C17A 111.77(19) . .
O14A Eu4 C17A 68.74(19) . .
N11A Eu4 C17A 48.7(2) . .
N21A Eu4 C17A 98.09(19) . .
O1A Eu4 C30A 108.95(18) . .
O11A Eu4 C30A 91.37(16) . .
O8A Eu4 C30A 136.13(19) . .
O12A Eu4 C30A 19.24(19) . .
O6A Eu4 C30A 82.94(17) . .
O14A Eu4 C30A 82.15(18) . .
N11A Eu4 C30A 146.40(18) . .
N21A Eu4 C30A 48.20(19) . .
C17A Eu4 C30A 143.8(2) . .
O1A Eu4 C32A 172.41(16) . .
O11A Eu4 C32A 112.67(18) . .
O8A Eu4 C32A 69.97(19) . .
O12A Eu4 C32A 96.76(18) . .
O6A Eu4 C32A 99.02(19) . .
O14A Eu4 C32A 19.38(18) . .
N11A Eu4 C32A 91.78(18) . .
N21A Eu4 C32A 47.67(18) . .
C17A Eu4 C32A 67.01(19) . .
C30A Eu4 C32A 78.33(19) . .
O1A Eu4 Eu3 35.70(11) . .
O11A Eu4 Eu3 35.24(11) . .
O8A Eu4 Eu3 94.85(13) . .
O12A Eu4 Eu3 83.73(12) . .
O6A Eu4 Eu3 111.91(13) . .
O14A Eu4 Eu3 167.16(13) . .
N11A Eu4 Eu3 107.96(13) . .
N21A Eu4 Eu3 105.72(12) . .
C17A Eu4 Eu3 107.18(14) . .
C30A Eu4 Eu3 96.39(13) . .
C32A Eu4 Eu3 147.84(14) . .
O9 Na1 O15 160.3(3) . 2_666
O9 Na1 O2W 93.7(2) . .
O15 Na1 O2W 90.4(2) 2_666 .
O9 Na1 O14A 99.4(2) . 2_655
O15 Na1 O14A 87.9(2) 2_666 2_655
O2W Na1 O14A 145.3(3) . 2_655
O9 Na1 O1W 70.1(2) . .
O15 Na1 O1W 90.4(3) 2_666 .
O2W Na1 O1W 94.3(3) . .
O14A Na1 O1W 120.3(3) 2_655 .
O9 Na1 O15A 106.7(2) . 2_655
O15 Na1 O15A 92.4(2) 2_666 2_655
O2W Na1 O15A 92.3(2) . 2_655
O14A Na1 O15A 53.25(19) 2_655 2_655
O1W Na1 O15A 172.8(3) . 2_655
O9 Na1 C32A 109.8(2) . 2_655
O15 Na1 C32A 85.0(2) 2_666 2_655
O2W Na1 C32A 117.9(3) . 2_655
O14A Na1 C32A 27.5(2) 2_655 2_655
O1W Na1 C32A 147.5(3) . 2_655
O15A Na1 C32A 26.66(19) 2_655 2_655
O9 Na1 Na9 83.9(2) . 2_655
O15 Na1 Na9 115.8(2) 2_666 2_655
O2W Na1 Na9 75.0(2) . 2_655
O14A Na1 Na9 74.68(18) 2_655 2_655
O1W Na1 Na9 151.3(2) . 2_655
O15A Na1 Na9 29.55(17) 2_655 2_655
C32A Na1 Na9 52.92(19) 2_655 2_655
O9 Na1 Na7 111.0(2) . 2_656
O15 Na1 Na7 50.8(2) 2_666 2_656
O2W Na1 Na7 80.4(2) . 2_656
O14A Na1 Na7 123.1(2) 2_655 2_656
O1W Na1 Na7 42.6(2) . 2_656
O15A Na1 Na7 141.9(2) 2_655 2_656
C32A Na1 Na7 133.6(2) 2_655 2_656
Na9 Na1 Na7 152.08(19) 2_655 2_656
O3W Na2 O2 119.7(3) . .
O3W Na2 O3A 86.0(2) . .
O2 Na2 O3A 86.78(19) . .
O3W Na2 O4W 110.1(2) . .
O2 Na2 O4W 129.5(2) . .
O3A Na2 O4W 88.77(19) . .
O3W Na2 O8W 102.2(2) . .
O2 Na2 O8W 101.1(2) . .
O3A Na2 O8W 163.5(2) . .
O4W Na2 O8W 75.00(19) . .
O3W Na2 O3 169.5(2) . .
O2 Na2 O3 52.42(18) . .
O3A Na2 O3 86.7(2) . .
O4W Na2 O3 77.14(19) . .
O8W Na2 O3 86.82(19) . .
O3W Na2 C11 144.5(3) . .
O2 Na2 C11 27.27(19) . .
O3A Na2 C11 81.1(2) . .
O4W Na2 C11 102.5(2) . .
O8W Na2 C11 99.3(2) . .
O3 Na2 C11 26.13(19) . .
O3W Na2 Na3 146.5(2) . .
O2 Na2 Na3 88.39(17) . .
O3A Na2 Na3 115.59(17) . .
O4W Na2 Na3 49.47(15) . .
O8W Na2 Na3 50.99(14) . .
O3 Na2 Na3 43.94(14) . .
C11 Na2 Na3 67.63(18) . .
O3 Na3 O5A 174.5(3) . 2_545
O3 Na3 O6W 95.9(2) . .
O5A Na3 O6W 89.1(2) 2_545 .
O3 Na3 O4W 85.1(2) . .
O5A Na3 O4W 91.1(2) 2_545 .
O6W Na3 O4W 160.3(3) . .
O3 Na3 O8W 95.6(2) . .
O5A Na3 O8W 87.2(2) 2_545 .
O6W Na3 O8W 85.7(2) . .
O4W Na3 O8W 74.6(2) . .
O3 Na3 O7W 89.1(2) . .
O5A Na3 O7W 89.6(2) 2_545 .
O6W Na3 O7W 77.8(2) . .
O4W Na3 O7W 121.9(2) . .
O8W Na3 O7W 163.3(2) . .
O3 Na3 C12A 156.2(2) . 2_545
O5A Na3 C12A 21.19(18) 2_545 2_545
O6W Na3 C12A 104.8(2) . 2_545
O4W Na3 C12A 71.46(19) . 2_545
O8W Na3 C12A 74.68(19) . 2_545
O7W Na3 C12A 106.5(2) . 2_545
O3 Na3 Na2 54.80(17) . .
O5A Na3 Na2 124.86(18) 2_545 .
O6W Na3 Na2 115.9(2) . .
O4W Na3 Na2 49.46(15) . .
O8W Na3 Na2 50.41(15) . .
O7W Na3 Na2 141.1(2) . .
C12A Na3 Na2 104.45(17) 2_545 .
O13A Na4 O10W 101.5(3) . .
O13A Na4 O12W 171.8(3) . 2_544
O10W Na4 O12W 85.0(3) . 2_544
O13A Na4 O9W 84.0(2) . .
O10W Na4 O9W 161.6(3) . .
O12W Na4 O9W 88.3(2) 2_544 .
O13A Na4 O11W 90.7(2) . .
O10W Na4 O11W 75.9(2) . .
O12W Na4 O11W 95.7(2) 2_544 .
O9W Na4 O11W 122.0(3) . .
O13A Na4 O12W 86.2(2) . .
O10W Na4 O12W 86.1(2) . .
O12W Na4 O12W 89.4(2) 2_544 .
O9W Na4 O12W 76.6(2) . .
O11W Na4 O12W 160.7(3) . .
O13A Na4 Na7 99.2(3) . 2_545
O10W Na4 Na7 140.3(3) . 2_545
O12W Na4 Na7 78.3(2) 2_544 2_545
O9W Na4 Na7 53.9(2) . 2_545
O11W Na4 Na7 70.3(2) . 2_545
O12W Na4 Na7 128.9(2) . 2_545
O13A Na4 Na4 127.5(2) . 2_544
O10W Na4 Na4 83.8(2) . 2_544
O12W Na4 Na4 47.79(16) 2_544 2_544
O9W Na4 Na4 79.0(2) . 2_544
O11W Na4 Na4 139.9(2) . 2_544
O12W Na4 Na4 41.58(15) . 2_544
Na7 Na4 Na4 109.3(2) 2_545 2_544
O14 Na5 O21W 110.5(4) . 2_645
O3S Na6 O7 112.4(3) . .
O3S Na6 O11 135.7(4) . 2_556
O7 Na6 O11 111.8(3) . 2_556
O15W Na7 O9W 122.2(4) . 2_545
O15W Na7 O6W 61.9(3) . .
O9W Na7 O6W 109.1(4) 2_545 .
O15W Na7 O1W 102.2(4) . 2_656
O9W Na7 O1W 134.4(5) 2_545 2_656
O6W Na7 O1W 81.4(3) . 2_656
O15W Na7 Na4 146.3(4) . 2_545
O9W Na7 Na4 50.1(2) 2_545 2_545
O6W Na7 Na4 88.4(3) . 2_545
O1W Na7 Na4 87.5(3) 2_656 2_545
O15W Na7 Na1 110.3(3) . 2_656
O9W Na7 Na1 122.4(3) 2_545 2_656
O6W Na7 Na1 115.3(3) . 2_656
O1W Na7 Na1 34.84(19) 2_656 2_656
Na4 Na7 Na1 96.1(3) 2_545 2_656
O17W Na8 O17W 180.0(4) 2 .
O17W Na8 O5 89.3(3) 2 .
O17W Na8 O5 90.7(3) . .
O17W Na8 O5 90.7(3) 2 2
O17W Na8 O5 89.3(3) . 2
O5 Na8 O5 180.0(4) . 2
O17W Na8 O18W 87.7(3) 2 2
O17W Na8 O18W 92.3(3) . 2
O5 Na8 O18W 97.2(2) . 2
O5 Na8 O18W 82.8(2) 2 2
O17W Na8 O18W 92.3(3) 2 .
O17W Na8 O18W 87.7(3) . .
O5 Na8 O18W 82.8(2) . .
O5 Na8 O18W 97.2(2) 2 .
O18W Na8 O18W 180.0(4) 2 .
O17W Na8 C1S 56.7(4) 2 .
O17W Na8 C1S 123.3(4) . .
O5 Na8 C1S 50.1(3) . .
O5 Na8 C1S 129.9(3) 2 .
O18W Na8 C1S 126.7(5) 2 .
O18W Na8 C1S 53.3(5) . .
O17W Na8 C1S 123.3(4) 2 2
O17W Na8 C1S 56.7(4) . 2
O5 Na8 C1S 129.9(3) . 2
O5 Na8 C1S 50.1(3) 2 2
O18W Na8 C1S 53.3(5) 2 2
O18W Na8 C1S 126.7(5) . 2
C1S Na8 C1S 180.0(9) . 2
O16W Na9 O15A 142.8(5) . .
O16W Na9 O19W 121.5(4) . .
O15A Na9 O19W 95.6(4) . .
O16W Na9 O2S 80.3(5) . .
O15A Na9 O2S 95.2(4) . .
O19W Na9 O2S 101.5(5) . .
O16W Na9 O2W 84.4(4) . 1_544
O15A Na9 O2W 96.6(3) . 1_544
O19W Na9 O2W 86.9(3) . 1_544
O2S Na9 O2W 164.8(5) . 1_544
O16W Na9 Na1 144.4(4) . 2_655
O15A Na9 Na1 32.6(2) . 2_655
O19W Na9 Na1 79.9(3) . 2_655
O2S Na9 Na1 126.1(4) . 2_655
O2W Na9 Na1 67.5(2) 1_544 2_655
C9 N1 C10 109.5(6) . .
C9 N1 C8 110.8(5) . .
C10 N1 C8 109.3(5) . .
C9 N1 Eu1 106.3(4) . .
C10 N1 Eu1 106.7(4) . .
C8 N1 Eu1 114.0(4) . .
C14 N2 C15 111.8(5) . .
C14 N2 C13 110.3(5) . .
C15 N2 C13 110.0(6) . .
C14 N2 Eu2 110.3(4) . .
C15 N2 Eu2 109.5(4) . .
C13 N2 Eu2 104.6(4) . .
C31 N4 C30 111.2(5) . .
C31 N4 C32 110.7(7) . .
C30 N4 C32 106.8(7) . .
C31 N4 Eu2 106.9(4) . .
C30 N4 Eu2 116.1(4) . .
C32 N4 Eu2 105.0(5) . .
C27 N3 C26 111.6(5) . .
C27 N3 C25 108.1(5) . .
C26 N3 C25 110.5(5) . .
C27 N3 Eu1 109.0(4) . .
C26 N3 Eu1 111.8(4) . .
C25 N3 Eu1 105.6(4) . .
C9A N1A C8A 111.7(5) . .
C9A N1A C11A 109.3(5) . .
C8A N1A C11A 106.7(5) . .
C9A N1A Eu3 107.8(4) . .
C8A N1A Eu3 115.1(4) . .
C11A N1A Eu3 105.9(4) . .
C16A N11A C14A 112.0(6) . .
C16A N11A C13A 108.7(6) . .
C14A N11A C13A 109.9(6) . .
C16A N11A Eu4 109.0(4) . .
C14A N11A Eu4 111.9(4) . .
C13A N11A Eu4 105.2(4) . .
C31A N21A C29A 109.3(6) . .
C31A N21A C28A 111.9(6) . .
C29A N21A C28A 107.3(5) . .
C31A N21A Eu4 107.7(4) . .
C29A N21A Eu4 106.3(4) . .
C28A N21A Eu4 114.0(4) . .
C36A N22A C34A 111.8(6) . .
C36A N22A C33A 110.1(6) . .
C34A N22A C33A 109.5(6) . .
C36A N22A Eu3 111.8(4) . .
C34A N22A Eu3 108.2(5) . .
C33A N22A Eu3 105.2(4) . .
C34 O13Y O24W 154(3) . .
C1 O1 Eu2 126.0(4) . .
C1 O1 Eu1 122.7(4) . .
Eu2 O1 Eu1 109.86(17) . .
C11 O2 Na2 94.6(4) . .
C11 O2 Eu1 122.1(4) . .
Na2 O2 Eu1 143.0(2) . .
C11 O3 Na3 147.2(5) . .
C11 O3 Na2 84.4(4) . .
Na3 O3 Na2 81.3(2) . .
C12 O4 Eu1 122.6(5) . .
C12 O5 Na8 126.8(5) . .
C16 O8 Eu2 126.1(4) . .
C16 O9 Na1 139.3(5) . .
C17 O6 Eu2 125.4(4) . .
C17 O7 Na6 126.4(5) . .
C18 O10 Eu1 126.8(4) . .
C18 O10 Eu2 122.8(4) . .
Eu1 O10 Eu2 109.12(17) . .
C34 O17 Eu2 122.6(7) . .
C33 O16 Eu2 121.2(4) . .
C33 O15 Na1 123.2(5) . 2_666
C29 O13 Eu1 123.4(5) . .
C29 O14 Na5 111.6(5) . .
C28 O12 Eu1 125.5(5) . .
C28 O11 Na6 121.5(5) . 2_556
C1A O1A Eu4 127.1(4) . .
C1A O1A Eu3 122.5(4) . .
Eu4 O1A Eu3 109.20(18) . .
C10A O2A Eu3 122.7(4) . .
C10A O3A Na2 126.3(5) . .
C12A O4A Eu3 122.3(4) . .
C12A O5A Na3 116.9(5) . 2_545
C15A O6A Eu4 125.2(5) . .
C17A O8A Eu4 122.4(5) . .
C21A O11A Eu3 126.5(4) . .
C21A O11A Eu4 123.2(4) . .
Eu3 O11A Eu4 109.12(18) . .
C30A O12A Eu4 122.7(5) . .
C30A O13A Na4 117.4(5) . .
C32A O14A Eu4 121.8(5) . .
C32A O14A Na1 91.2(4) . 2_655
Eu4 O14A Na1 146.6(3) . 2_655
C32A O15A Na9 135.8(6) . .
C32A O15A Na1 87.5(5) . 2_655
Na9 O15A Na1 117.9(3) . 2_655
C35A O16A Eu3 121.7(5) . .
C37A O18A Eu3 125.8(5) . .
Na1 O1W Na7 102.5(3) . 2_656
Na1 O2W Na9 133.7(4) . 1_566
Na2 O4W Na3 81.06(19) . .
Na3 O6W Na7 108.2(3) . .
Na2 O8W Na3 78.60(17) . .
Na4 O9W Na7 76.0(3) . 2_545
Na4 O12W Na4 90.6(2) 2_544 .
C2S O2S Na9 165.8(11) . .
C3S O3S Na6 104.1(7) . .
O1 C1 C2 119.7(7) . .
O1 C1 C6 120.7(6) . .
C2 C1 C6 119.5(7) . .
C3 C2 C1 119.2(7) . .
C3 C2 C8 120.7(7) . .
C1 C2 C8 120.1(6) . .
C2 C3 C4 122.4(7) . .
C5 C4 C3 117.1(7) . .
C5 C4 C7 121.7(7) . .
C3 C4 C7 121.2(7) . .
C6 C5 C4 121.7(7) . .
C5 C6 C1 120.1(7) . .
C5 C6 C13 118.9(7) . .
C1 C6 C13 120.9(6) . .
N1 C8 C2 113.1(6) . .
N1 C9 C11 111.2(6) . .
O3 C11 O2 123.8(7) . .
O3 C11 C9 119.4(7) . .
O2 C11 C9 116.8(6) . .
O3 C11 Na2 69.5(4) . .
O2 C11 Na2 58.1(3) . .
C9 C11 Na2 156.8(5) . .
O3 C11 Eu1 157.8(5) . .
O2 C11 Eu1 38.5(3) . .
C9 C11 Eu1 80.4(4) . .
Na2 C11 Eu1 96.5(2) . .
N1 C10 C12 112.7(6) . .
O4 C12 O5 123.8(8) . .
O4 C12 C10 117.9(7) . .
O5 C12 C10 118.3(7) . .
O4 C12 Eu1 38.4(4) . .
O5 C12 Eu1 157.0(6) . .
C10 C12 Eu1 81.1(4) . .
N2 C13 C6 114.9(6) . .
N2 C14 C16 114.5(6) . .
O9 C16 O8 125.0(7) . .
O9 C16 C14 117.9(6) . .
O8 C16 C14 117.0(6) . .
N2 C15 C17 112.7(6) . .
O6 C17 O7 124.1(7) . .
O6 C17 C15 118.5(6) . .
O7 C17 C15 117.2(7) . .
O6 C17 Eu2 36.2(3) . .
O7 C17 Eu2 156.8(6) . .
C15 C17 Eu2 83.0(4) . .
O10 C18 C23 120.2(6) . .
O10 C18 C19 120.6(6) . .
C23 C18 C19 119.2(6) . .
C18 C23 C22 120.1(7) . .
C18 C23 C30 120.3(6) . .
C22 C23 C30 119.5(6) . .
C21 C22 C23 121.3(7) . .
C22 C21 C20 118.4(6) . .
C22 C21 C24 121.0(7) . .
C20 C21 C24 120.6(6) . .
C21 C20 C19 121.3(7) . .
C18 C19 C20 119.7(7) . .
C18 C19 C25 120.7(6) . .
C20 C19 C25 119.6(6) . .
N4 C30 C23 116.6(6) . .
N4 C32 C34 109.7(9) . .
O17 C34 O13X 122.8(12) . .
O17 C34 O13Y 117.1(16) . .
O13X C34 O13Y 69.1(15) . .
O17 C34 C32 115.1(10) . .
O13X C34 C32 121.5(10) . .
O13Y C34 C32 92.5(16) . .
O17 C34 Eu2 38.8(5) . .
O13X C34 Eu2 152.0(9) . .
O13Y C34 Eu2 133.8(16) . .
C32 C34 Eu2 78.4(6) . .
N4 C31 C33 111.7(6) . .
O15 C33 O16 124.6(7) . .
O15 C33 C31 118.8(7) . .
O16 C33 C31 116.6(6) . .
O15 C33 Eu2 161.0(6) . .
O16 C33 Eu2 39.2(3) . .
C31 C33 Eu2 78.2(4) . .
N3 C25 C19 114.5(6) . .
N3 C27 C29 113.2(6) . .
O14 C29 O13 124.3(7) . .
O14 C29 C27 118.0(6) . .
O13 C29 C27 117.5(6) . .
O14 C29 Eu1 157.1(5) . .
O13 C29 Eu1 37.9(3) . .
C27 C29 Eu1 81.0(4) . .
N3 C26 C28 114.1(6) . .
O11 C28 O12 124.8(7) . .
O11 C28 C26 116.6(6) . .
O12 C28 C26 118.4(6) . .
O1A C1A C2A 121.3(6) . .
O1A C1A C6A 120.2(6) . .
C2A C1A C6A 118.5(7) . .
C3A C2A C1A 120.1(6) . .
C3A C2A C8A 120.2(7) . .
C1A C2A C8A 119.6(6) . .
C4A C3A C2A 122.6(7) . .
C3A C4A C5A 117.5(7) . .
C3A C4A C7A 121.0(7) . .
C5A C4A C7A 121.5(6) . .
C6A C5A C4A 121.9(6) . .
C5A C6A C1A 119.3(7) . .
C5A C6A C13A 120.1(6) . .
C1A C6A C13A 120.5(6) . .
N1A C8A C2A 115.3(6) . .
N1A C9A C10A 109.4(6) . .
O3A C10A O2A 125.3(7) . .
O3A C10A C9A 118.9(7) . .
O2A C10A C9A 115.8(6) . .
N1A C11A C12A 111.3(6) . .
O5A C12A O4A 125.5(7) . .
O5A C12A C11A 118.1(7) . .
O4A C12A C11A 116.4(6) . .
O5A C12A Na3 41.9(4) . 2_545
O4A C12A Na3 93.1(4) . 2_545
C11A C12A Na3 138.3(5) . 2_545
O5A C12A Eu3 163.5(5) . .
O4A C12A Eu3 38.4(3) . .
C11A C12A Eu3 78.0(4) . .
Na3 C12A Eu3 124.1(2) 2_545 .
C6A C13A N11A 115.1(6) . .
N11A C14A C15A 113.2(6) . .
O7A C15A O6A 124.1(7) . .
O7A C15A C14A 118.9(7) . .
O6A C15A C14A 116.9(7) . .
N11A C16A C17A 111.0(6) . .
O8A C17A O9A 123.4(8) . .
O8A C17A C16A 119.7(7) . .
O9A C17A C16A 116.8(7) . .
O8A C17A Eu4 38.7(4) . .
O9A C17A Eu4 157.9(6) . .
C16A C17A Eu4 82.0(4) . .
O11A C21A C26A 122.3(7) . .
O11A C21A C22A 119.8(7) . .
C26A C21A C22A 117.9(7) . .
C23A C22A C21A 119.7(7) . .
C23A C22A C28A 120.3(7) . .
C21A C22A C28A 120.0(7) . .
C22A C23A C24A 122.8(7) . .
C23A C24A C25A 116.4(7) . .
C23A C24A C27A 121.2(7) . .
C25A C24A C27A 122.3(7) . .
C26A C25A C24A 122.5(7) . .
C25A C26A C21A 120.7(7) . .
C25A C26A C33A 120.1(7) . .
C21A C26A C33A 119.2(7) . .
N21A C28A C22A 114.4(6) . .
N21A C29A C30A 110.6(6) . .
O13A C30A O12A 124.2(7) . .
O13A C30A C29A 118.3(7) . .
O12A C30A C29A 117.6(6) . .
O13A C30A Eu4 161.9(6) . .
O12A C30A Eu4 38.0(3) . .
C29A C30A Eu4 79.6(4) . .
N21A C31A C32A 109.5(6) . .
O15A C32A O14A 123.7(7) . .
O15A C32A C31A 119.2(7) . .
O14A C32A C31A 117.1(6) . .
O15A C32A Na1 65.9(4) . 2_655
O14A C32A Na1 61.3(4) . 2_655
C31A C32A Na1 160.0(5) . 2_655
O15A C32A Eu4 158.7(5) . .
O14A C32A Eu4 38.8(3) . .
C31A C32A Eu4 79.7(4) . .
Na1 C32A Eu4 100.0(2) 2_655 .
C26A C33A N22A 116.1(6) . .
N22A C34A C35A 111.8(6) . .
O17A C35A O16A 123.7(8) . .
O17A C35A C34A 116.7(7) . .
O16A C35A C34A 119.6(7) . .
O17A C35A Eu3 157.7(6) . .
O16A C35A Eu3 38.8(3) . .
C34A C35A Eu3 82.3(4) . .
N22A C36A C37A 112.5(6) . .
O19A C37A O18A 125.1(8) . .
O19A C37A C36A 118.9(7) . .
O18A C37A C36A 115.9(7) . .
O1S C1S Na8 110.2(11) . .
O3S C3S O4S 115.5(15) . .

loop_
_geom_bond_atom_site_label_1
_geom_bond_atom_site_label_2
_geom_bond_distance
_geom_bond_site_symmetry_2
Eu1 O10 2.333(5) .
Eu1 O1 2.366(4) .
Eu1 O2 2.381(5) .
Eu1 O4 2.385(5) .
Eu1 O13 2.403(5) .
Eu1 O12 2.405(5) .
Eu1 N3 2.594(6) .
Eu1 N1 2.618(6) .
Eu1 C12 3.236(7) .
Eu1 C11 3.241(7) .
Eu1 C29 3.267(7) .
Eu1 Eu2 3.8237(5) .
Eu2 O1 2.306(5) .
Eu2 O6 2.355(5) .
Eu2 O10 2.360(4) .
Eu2 O8 2.379(4) .
Eu2 O17 2.402(5) .
Eu2 O16 2.407(5) .
Eu2 N4 2.571(6) .
Eu2 N2 2.613(6) .
Eu2 C34 3.233(11) .
Eu2 C17 3.248(7) .
Eu2 C33 3.255(7) .
Eu3 O11A 2.354(5) .
Eu3 O16A 2.365(5) .
Eu3 O18A 2.369(5) .
Eu3 O1A 2.382(4) .
Eu3 O4A 2.392(5) .
Eu3 O2A 2.404(5) .
Eu3 N1A 2.563(6) .
Eu3 N22A 2.596(6) .
Eu3 C35A 3.207(7) .
Eu3 C12A 3.257(7) .
Eu3 Eu4 3.8545(5) .
Eu4 O1A 2.346(5) .
Eu4 O11A 2.377(5) .
Eu4 O8A 2.380(5) .
Eu4 O12A 2.383(5) .
Eu4 O6A 2.389(5) .
Eu4 O14A 2.410(5) .
Eu4 N11A 2.587(6) .
Eu4 N21A 2.600(6) .
Eu4 C17A 3.214(7) .
Eu4 C30A 3.254(7) .
Eu4 C32A 3.268(8) .
Na1 O9 2.311(5) .
Na1 O15 2.370(6) 2_666
Na1 O2W 2.389(7) .
Na1 O14A 2.424(6) 2_655
Na1 O1W 2.461(8) .
Na1 O15A 2.523(7) 2_655
Na1 C32A 2.762(8) 2_655
Na1 Na9 4.141(9) 2_655
Na1 Na7 4.206(11) 2_656
Na2 O3W 2.308(7) .
Na2 O2 2.359(5) .
Na2 O3A 2.396(6) .
Na2 O4W 2.424(6) .
Na2 O8W 2.477(6) .
Na2 O3 2.605(6) .
Na2 C11 2.769(7) .
Na2 Na3 3.151(4) .
Na3 O3 2.212(6) .
Na3 O5A 2.287(6) 2_545
Na3 O6W 2.349(7) .
Na3 O4W 2.425(6) .
Na3 O8W 2.498(6) .
Na3 O7W 2.536(7) .
Na3 C12A 3.053(7) 2_545
Na4 O13A 2.371(7) .
Na4 O10W 2.400(8) .
Na4 O12W 2.401(7) 2_544
Na4 O9W 2.569(9) .
Na4 O11W 2.653(8) .
Na4 O12W 2.680(7) .
Na4 Na7 3.250(12) 2_545
Na4 Na4 3.618(8) 2_544
Na5 O14 2.689(8) .
Na5 O21W 2.703(12) 2_645
Na6 O3S 2.653(11) .
Na6 O7 2.750(9) .
Na6 O11 2.847(8) 2_556
Na7 O15W 2.373(12) .
Na7 O9W 2.707(11) 2_545
Na7 O6W 2.869(11) .
Na7 O1W 2.917(12) 2_656
Na7 Na4 3.250(12) 2_545
Na7 Na1 4.206(11) 2_656
Na8 O17W 2.330(9) 2
Na8 O17W 2.330(9) .
Na8 O5 2.546(6) .
Na8 O5 2.546(6) 2
Na8 O18W 2.560(9) 2
Na8 O18W 2.560(9) .
Na8 C1S 2.870(15) .
Na8 C1S 2.870(15) 2
Na9 O16W 2.289(15) .
Na9 O15A 2.310(9) .
Na9 O19W 2.327(13) .
Na9 O2S 2.53(2) .
Na9 O2W 2.690(10) 1_544
Na9 Na1 4.141(9) 2_655
N1 C9 1.467(9) .
N1 C10 1.475(9) .
N1 C8 1.503(8) .
N2 C14 1.474(8) .
N2 C15 1.485(9) .
N2 C13 1.506(9) .
N4 C31 1.451(9) .
N4 C30 1.476(8) .
N4 C32 1.488(12) .
N3 C27 1.477(9) .
N3 C26 1.497(8) .
N3 C25 1.502(9) .
N1A C9A 1.465(9) .
N1A C8A 1.477(8) .
N1A C11A 1.482(8) .
N11A C16A 1.462(9) .
N11A C14A 1.483(10) .
N11A C13A 1.491(9) .
N21A C31A 1.467(9) .
N21A C29A 1.478(9) .
N21A C28A 1.489(9) .
N22A C36A 1.461(9) .
N22A C34A 1.466(9) .
N22A C33A 1.509(9) .
O13X C34 1.300(14) .
O13Y C34 1.45(4) .
O13Y O24W 1.64(4) .
O1 C1 1.352(8) .
O2 C11 1.272(8) .
O3 C11 1.225(9) .
O4 C12 1.251(9) .
O5 C12 1.256(9) .
O8 C16 1.266(8) .
O9 C16 1.244(8) .
O6 C17 1.256(9) .
O7 C17 1.261(8) .
O10 C18 1.346(8) .
O17 C34 1.229(12) .
O16 C33 1.273(8) .
O15 C33 1.231(9) .
O15 Na1 2.370(6) 2_666
O13 C29 1.255(8) .
O14 C29 1.254(9) .
O12 C28 1.271(8) .
O11 C28 1.241(8) .
O11 Na6 2.847(8) 2_556
O1A C1A 1.354(8) .
O2A C10A 1.275(8) .
O3A C10A 1.239(8) .
O4A C12A 1.276(8) .
O5A C12A 1.237(8) .
O5A Na3 2.287(6) 2_545
O6A C15A 1.280(9) .
O7A C15A 1.250(10) .
O8A C17A 1.235(8) .
O9A C17A 1.271(10) .
O11A C21A 1.347(9) .
O12A C30A 1.274(9) .
O13A C30A 1.236(8) .
O14A C32A 1.276(9) .
O14A Na1 2.424(6) 2_655
O15A C32A 1.240(9) .
O15A Na1 2.523(7) 2_655
O16A C35A 1.255(9) .
O17A C35A 1.243(9) .
O18A C37A 1.280(9) .
O19A C37A 1.234(9) .
O1W Na7 2.917(12) 2_656
O2W Na9 2.690(10) 1_566
O9W Na7 2.707(12) 2_545
O12W Na4 2.401(7) 2_544
O21W Na5 2.703(12) 2_645
O1S C1S 1.62(2) .
O2S C2S 1.5403(10) .
O3S C3S 1.409(15) .
O4S C3S 1.49(3) .
O5S C5S 1.61(5) .
C1 C2 1.396(10) .
C1 C6 1.414(10) .
C2 C3 1.393(10) .
C2 C8 1.507(10) .
C3 C4 1.407(11) .
C4 C5 1.404(10) .
C4 C7 1.522(10) .
C5 C6 1.384(10) .
C6 C13 1.506(10) .
C9 C11 1.517(9) .
C10 C12 1.517(11) .
C14 C16 1.524(10) .
C15 C17 1.504(10) .
C18 C23 1.389(10) .
C18 C19 1.394(10) .
C23 C22 1.399(9) .
C23 C30 1.510(10) .
C22 C21 1.376(10) .
C21 C20 1.390(10) .
C21 C24 1.525(9) .
C20 C19 1.396(9) .
C19 C25 1.511(10) .
C32 C34 1.524(16) .
C31 C33 1.524(10) .
C27 C29 1.509(9) .
C26 C28 1.508(11) .
C1A C2A 1.399(10) .
C1A C6A 1.411(9) .
C2A C3A 1.379(10) .
C2A C8A 1.510(9) .
C3A C4A 1.372(9) .
C4A C5A 1.395(10) .
C4A C7A 1.513(10) .
C5A C6A 1.393(10) .
C6A C13A 1.490(10) .
C9A C10A 1.531(10) .
C11A C12A 1.505(10) .
C12A Na3 3.053(7) 2_545
C14A C15A 1.507(11) .
C16A C17A 1.523(11) .
C21A C26A 1.407(10) .
C21A C22A 1.410(10) .
C22A C23A 1.385(10) .
C22A C28A 1.500(10) .
C23A C24A 1.395(10) .
C24A C25A 1.396(11) .
C24A C27A 1.505(10) .
C25A C26A 1.372(11) .
C26A C33A 1.485(10) .
C29A C30A 1.519(11) .
C31A C32A 1.531(10) .
C32A Na1 2.762(8) 2_655
C34A C35A 1.507(11) .
C36A C37A 1.530(11) .
